data_1508526
loop_
_publ_author_name
'Blanchard, John W.'
'Groy, Thomas L.'
'Yarger, Jeffery L.'
'Holland, Gregory P.'

_publ_section_title
;
 Investigating Hydrogen-Bonded Phosphonic Acids with Proton Ultrafast MAS
 NMR and DFT Calculations
;
_journal_issue 35
_journal_name_full 'The Journal of Physical Chemistry C'
_journal_page_first 18824
_journal_paper_doi 10.1021/jp305229s
_journal_volume 116
_journal_year 2012
_chemical_formula_moiety 'C3 H7 O5 P'
_chemical_formula_sum 'C3 H7 O5 P'
_chemical_formula_weight 154.06
_space_group_crystal_system monoclinic
_space_group_IT_number 14
_space_group_name_Hall '-P 2yn'
_space_group_name_H-M_alt 'P 1 21/n 1'
_symmetry_space_group_name_Hall '-P 2yn'
_symmetry_space_group_name_H-M 'P 1 21/n 1'
_atom_sites_solution_hydrogens difmap
_atom_sites_solution_primary direct
_atom_sites_solution_secondary difmap
_cell_angle_alpha 90
_cell_angle_beta 94.9560(10)
_cell_angle_gamma 90
_cell_formula_units_Z 4
_cell_length_a 5.7700(5)
_cell_length_b 5.3158(5)
_cell_length_c 20.0297(17)
_cell_measurement_reflns_used 103
_cell_measurement_temperature 296.(2)
_cell_measurement_theta_max 30.4806
_cell_measurement_theta_min 5.3490
_cell_volume 612.06(9)
_computing_cell_refinement 'SAINT V7.60A (Bruker AXS, 2008)'
_computing_data_collection 'Bruker Instrument Service v2009, 3, 0, 0 (Bruker AXS, 2008)'
_computing_data_reduction 'SAINT V7.60A (Bruker AXS, 2008)'
_computing_molecular_graphics 'XShell ver. 6.3.1 (Bruker AXS, 2004)'
_computing_publication_material 'Bruker APEX2 (Bruker AXS, 2008)'
_computing_structure_refinement 'SHELXL-97 (Sheldrick, 2008)'
_computing_structure_solution 'SHELXS-97 (Sheldrick, 2008)'
_diffrn_ambient_temperature 296.(2)
_diffrn_detector_area_resol_mean 8.3330
_diffrn_measured_fraction_theta_full 0.999
_diffrn_measured_fraction_theta_max 0.999
_diffrn_measurement_device_type 'Bruker Smart APEX'
_diffrn_measurement_method '\w and \f scans'
_diffrn_radiation_monochromator graphite
_diffrn_radiation_type MoK\a
_diffrn_radiation_wavelength 0.71073
_diffrn_reflns_av_R_equivalents 0.0185
_diffrn_reflns_av_sigmaI/netI 0.0152
_diffrn_reflns_limit_h_max 7
_diffrn_reflns_limit_h_min -7
_diffrn_reflns_limit_k_max 6
_diffrn_reflns_limit_k_min -6
_diffrn_reflns_limit_l_max 26
_diffrn_reflns_limit_l_min -26
_diffrn_reflns_number 5698
_diffrn_reflns_theta_full 27.61
_diffrn_reflns_theta_max 27.61
_diffrn_reflns_theta_min 2.04
_diffrn_source_type 'sealed tube'
_exptl_absorpt_coefficient_mu 0.400
_exptl_absorpt_correction_T_max 0.90
_exptl_absorpt_correction_T_min 0.79
_exptl_absorpt_correction_type multi-scan
_exptl_absorpt_process_details 'SADABS Version 2008/1 (Bruker AXS, 2008)'
_exptl_crystal_colour 'clear colourless'
_exptl_crystal_density_diffrn 1.672
_exptl_crystal_density_method 'not measured'
_exptl_crystal_description block
_exptl_crystal_F_000 320
_exptl_crystal_size_max 0.48
_exptl_crystal_size_mid 0.35
_exptl_crystal_size_min 0.28
_refine_diff_density_max 0.382
_refine_diff_density_min -0.333
_refine_ls_extinction_coef 0.105(8)
_refine_ls_extinction_method SHELXL
_refine_ls_goodness_of_fit_ref 1.086
_refine_ls_hydrogen_treatment refall
_refine_ls_matrix_type full
_refine_ls_number_parameters 111
_refine_ls_number_reflns 1416
_refine_ls_number_restraints 0
_refine_ls_restrained_S_all 1.086
_refine_ls_R_factor_all 0.0325
_refine_ls_R_factor_gt 0.0313
_refine_ls_shift/su_max 0.000
_refine_ls_shift/su_mean 0.000
_refine_ls_structure_factor_coef Fsqd
_refine_ls_weighting_details 'calc w=1/[\s^2^(Fo^2^)+(0.0519P)^2^+0.1898P] where P=(Fo^2^+2Fc^2^)/3'
_refine_ls_weighting_scheme calc
_refine_ls_wR_factor_gt 0.0849
_refine_ls_wR_factor_ref 0.0861
_reflns_number_gt 1347
_reflns_number_total 1416
_reflns_threshold_expression >2sigma(I)
_cod_data_source_file jp305229s_si_001.cif
_cod_data_source_block I
_cod_database_code 1508526

loop_
_space_group_symop_operation_xyz
'x, y, z'
'-x+1/2, y+1/2, -z+1/2'
'-x, -y, -z'
'x-1/2, -y-1/2, z-1/2'

loop_
_atom_site_type_symbol
_atom_site_label
_atom_site_fract_x
_atom_site_fract_y
_atom_site_fract_z
_atom_site_U_iso_or_equiv
_atom_site_adp_type
_atom_site_calc_flag
_atom_site_occupancy
P P1 0.50958(6) 0.22412(6) 0.185411(16) 0.02591(16) Uani d 1
O O1 0.7689(2) 0.2810(2) 0.17945(7) 0.0443(3) Uani d 1
O O2 0.3772(2) 0.4786(2) 0.18123(6) 0.0400(3) Uani d 1
O O3 0.46585(17) 0.0824(2) 0.24787(5) 0.0331(3) Uani d 1
O O4 0.2372(2) -0.3271(3) 0.02263(6) 0.0479(3) Uani d 1
O O5 -0.1150(2) -0.2905(3) 0.05817(8) 0.0568(4) Uani d 1
C C2 0.1699(2) -0.0220(3) 0.10756(7) 0.0306(3) Uani d 1
C C1 0.4271(2) 0.0480(3) 0.11159(7) 0.0319(3) Uani d 1
C C3 0.1029(3) -0.2283(3) 0.05834(7) 0.0310(3) Uani d 1
H H1 0.839(5) 0.385(6) 0.2060(13) 0.076(8) Uiso d 1
H H2 0.278(4) 0.499(5) 0.2083(11) 0.061(7) Uiso d 1
H H1A 0.472(4) 0.148(4) 0.0731(11) 0.056(6) Uiso d 1
H H1B 0.521(4) -0.103(4) 0.1119(10) 0.049(5) Uiso d 1
H H2A 0.072(3) 0.117(4) 0.0934(9) 0.047(5) Uiso d 1
H H2B 0.119(3) -0.080(4) 0.1522(10) 0.043(5) Uiso d 1
H H5 -0.149(5) -0.424(6) 0.0295(14) 0.088(9) Uiso d 1

loop_
_atom_site_aniso_label
_atom_site_aniso_U_11
_atom_site_aniso_U_22
_atom_site_aniso_U_33
_atom_site_aniso_U_12
_atom_site_aniso_U_13
_atom_site_aniso_U_23
P1 0.0239(2) 0.0242(2) 0.0300(2) -0.00178(11) 0.00473(14) -0.00379(11)
O1 0.0290(6) 0.0508(7) 0.0547(7) -0.0118(5) 0.0130(5) -0.0224(5)
O2 0.0502(6) 0.0265(5) 0.0455(6) 0.0065(4) 0.0173(5) 0.0031(4)
O3 0.0301(5) 0.0361(5) 0.0329(5) 0.0039(4) 0.0017(4) 0.0042(4)
O4 0.0410(6) 0.0547(8) 0.0494(7) -0.0119(6) 0.0111(5) -0.0246(6)
O5 0.0340(6) 0.0623(8) 0.0746(9) -0.0110(5) 0.0082(6) -0.0366(7)
C2 0.0293(6) 0.0299(7) 0.0322(7) 0.0001(5) 0.0001(5) -0.0057(5)
C1 0.0310(7) 0.0323(7) 0.0330(7) -0.0036(5) 0.0056(5) -0.0081(6)
C3 0.0317(7) 0.0301(7) 0.0308(7) -0.0012(5) -0.0006(5) -0.0024(5)

loop_
_atom_type_symbol
_atom_type_description
_atom_type_scat_dispersion_real
_atom_type_scat_dispersion_imag
_atom_type_scat_source
C C 0.0033 0.0016 'International Tables Vol C Tables 4.2.6.8 and 6.1.1.4'
H H 0.0000 0.0000 'International Tables Vol C Tables 4.2.6.8 and 6.1.1.4'
O O 0.0106 0.0060 'International Tables Vol C Tables 4.2.6.8 and 6.1.1.4'
P P 0.1023 0.0942 'International Tables Vol C Tables 4.2.6.8 and 6.1.1.4'

loop_
_geom_angle_atom_site_label_1
_geom_angle_atom_site_label_2
_geom_angle_atom_site_label_3
_geom_angle
O3 P1 O1 113.43(7)
O3 P1 O2 111.42(6)
O1 P1 O2 107.54(7)
O3 P1 C1 112.11(7)
O1 P1 C1 103.34(7)
O2 P1 C1 108.57(7)
P1 O1 H1 119.5(19)
P1 O2 H2 116.2(17)
C3 O5 H5 110.4(17)
C3 C2 C1 113.99(12)
C3 C2 H2A 104.9(12)
C1 C2 H2A 112.0(12)
C3 C2 H2B 106.3(11)
C1 C2 H2B 112.4(10)
H2A C2 H2B 106.7(16)
C2 C1 P1 111.19(9)
C2 C1 H1A 114.2(12)
P1 C1 H1A 107.2(12)
C2 C1 H1B 109.9(12)
P1 C1 H1B 108.8(12)
H1A C1 H1B 105.4(17)
O4 C3 O5 123.60(14)
O4 C3 C2 124.00(14)
O5 C3 C2 112.40(13)

loop_
_geom_bond_atom_site_label_1
_geom_bond_atom_site_label_2
_geom_bond_distance
P1 O3 1.5003(10)
P1 O1 1.5410(11)
P1 O2 1.5524(11)
P1 C1 1.7797(14)
O1 H1 0.84(3)
O2 H2 0.83(2)
O4 C3 1.2179(19)
O5 C3 1.2998(19)
O5 H5 0.92(3)
C2 C3 1.5030(19)
C2 C1 1.5254(19)
C2 H2A 0.96(2)
C2 H2B 1.013(19)
C1 H1A 0.99(2)
C1 H1B 0.97(2)

loop_
_geom_hbond_atom_site_label_D
_geom_hbond_atom_site_label_H
_geom_hbond_atom_site_label_A
_geom_hbond_site_symmetry_A
_geom_hbond_distance_DH
_geom_hbond_distance_HA
_geom_hbond_distance_DA
_geom_hbond_angle_DHA
O1 H1 O3 2_655 0.84(3) 1.75(3) 2.5776(15) 168.(3)
O2 H2 O3 2 0.83(2) 1.78(3) 2.5931(15) 167.(2)
O5 H5 O4 3_545 0.92(3) 1.73(3) 2.6554(17) 175.(3)
